data_7700782
loop_
_publ_author_name
'Gazis, Theodore A.'
'Dasgupta, Ayan'
'Hill, Michael S.'
'Rawson, Jeremy M.'
'Wirth, Thomas'
'Melen, Rebecca L.'

_publ_section_title
;
 Reactions of hydrazones and hydrazides with Lewis acidic boranes.
;
_journal_issue 33
_journal_name_full 'Dalton transactions (Cambridge, England : 2003)'
_journal_page_first 12391
_journal_page_last 12395
_journal_paper_doi 10.1039/c9dt01359h
_journal_volume 48
_journal_year 2019
_chemical_formula_moiety 'C31 H18 B F9 N2'
_chemical_formula_sum 'C31 H18 B F9 N2'
_chemical_formula_weight 600.28
_chemical_properties_physical Moisture-sensitive
_space_group_crystal_system triclinic
_space_group_IT_number 2
_space_group_name_Hall '-P 1'
_space_group_name_H-M_alt 'P -1'
_symmetry_space_group_name_Hall '-P 1'
_symmetry_space_group_name_H-M 'P -1'
_atom_sites_solution_hydrogens mixed
_atom_sites_solution_primary direct
_audit_creation_method SHELXL-2017/1
_audit_update_record
;
2019-02-14 deposited with the CCDC.    2019-06-20 downloaded from the CCDC.
;
_cell_angle_alpha 106.193(9)
_cell_angle_beta 102.430(7)
_cell_angle_gamma 105.643(7)
_cell_formula_units_Z 2
_cell_length_a 9.7975(7)
_cell_length_b 10.9639(11)
_cell_length_c 13.8619(15)
_cell_measurement_reflns_used 2666
_cell_measurement_temperature 150(2)
_cell_measurement_theta_max 28.268
_cell_measurement_theta_min 4.019
_cell_volume 1307.3(2)
_computing_cell_refinement 'CrysAlisPro 1.171.39.45b (Rigaku OD, 2018)'
_computing_data_collection 'CrysAlisPro 1.171.39.45b (Rigaku OD, 2018)'
_computing_data_reduction 'CrysAlisPro 1.171.39.45b (Rigaku OD, 2018)'
_computing_molecular_graphics Mercury
_computing_structure_refinement 'SHELXL-2017/1 (Sheldrick, 2017)'
_computing_structure_solution SHELXS
_diffrn_ambient_temperature 150(2)
_diffrn_measured_fraction_theta_full 0.997
_diffrn_measured_fraction_theta_max 0.816
_diffrn_measurement_device_type 'SuperNova Dual Atlas'
_diffrn_measurement_method 'omega scans'
_diffrn_radiation_type MoK\a
_diffrn_radiation_wavelength 0.71073
_diffrn_reflns_av_R_equivalents 0.0313
_diffrn_reflns_av_unetI/netI 0.0643
_diffrn_reflns_Laue_measured_fraction_full 0.997
_diffrn_reflns_Laue_measured_fraction_max 0.816
_diffrn_reflns_limit_h_max 13
_diffrn_reflns_limit_h_min -10
_diffrn_reflns_limit_k_max 14
_diffrn_reflns_limit_k_min -15
_diffrn_reflns_limit_l_max 17
_diffrn_reflns_limit_l_min -19
_diffrn_reflns_number 10154
_diffrn_reflns_point_group_measured_fraction_full 0.997
_diffrn_reflns_point_group_measured_fraction_max 0.816
_diffrn_reflns_theta_full 25.242
_diffrn_reflns_theta_max 29.739
_diffrn_reflns_theta_min 3.311
_diffrn_source 'microfocus sealed tube'
_exptl_absorpt_coefficient_mu 0.134
_exptl_absorpt_correction_T_max 1.000
_exptl_absorpt_correction_T_min 0.765
_exptl_absorpt_correction_type gaussian
_exptl_absorpt_process_details
;
CrysAlisPro 1.171.39.45b (Rigaku Oxford Diffraction, 2018)
Numerical absorption correction based on gaussian integration 
over a multifaceted crystal model. Empirical absorption 
correction using spherical harmonics, implemented in SCALE3 
ABSPACK scaling algorithm.
;
_exptl_crystal_colour colorless
_exptl_crystal_density_diffrn 1.525
_exptl_crystal_description block
_exptl_crystal_F_000 608
_exptl_crystal_size_max 0.200
_exptl_crystal_size_mid 0.160
_exptl_crystal_size_min 0.110
_refine_diff_density_max 0.252
_refine_diff_density_min -0.300
_refine_diff_density_rms 0.059
_refine_ls_extinction_method none
_refine_ls_goodness_of_fit_ref 1.083
_refine_ls_hydrogen_treatment mixed
_refine_ls_matrix_type full
_refine_ls_number_parameters 394
_refine_ls_number_reflns 6080
_refine_ls_number_restraints 0
_refine_ls_restrained_S_all 1.083
_refine_ls_R_factor_all 0.0941
_refine_ls_R_factor_gt 0.0557
_refine_ls_shift/su_max 0.000
_refine_ls_shift/su_mean 0.000
_refine_ls_structure_factor_coef Fsqd
_refine_ls_weighting_details 'w=1/[\s^2^(Fo^2^)+(0.0488P)^2^+0.4765P] where P=(Fo^2^+2Fc^2^)/3'
_refine_ls_weighting_scheme calc
_refine_ls_wR_factor_gt 0.1173
_refine_ls_wR_factor_ref 0.1486
_reflns_Friedel_coverage 0.000
_reflns_number_gt 3970
_reflns_number_total 6080
_reflns_threshold_expression 'I > 2\s(I)'
_cod_data_source_file c9dt01359h2.cif
_cod_data_source_block RM1838e
_cod_depositor_comments 'Adding full bibliography for 7700782--7700789.cif.'
_cod_database_code 7700782
_shelx_shelxl_version_number 2017/1
_shelx_space_group_comment
;
The symmetry employed for this shelxl refinement is uniquely defined
by the following loop, which should always be used as a source of
symmetry information in preference to the above space-group names.
They are only intended as comments.
;
_shelx_estimated_absorpt_t_min 0.974
_shelx_estimated_absorpt_t_max 0.985

loop_
_space_group_symop_operation_xyz
'x, y, z'
'-x, -y, -z'

loop_
_atom_site_label
_atom_site_type_symbol
_atom_site_fract_x
_atom_site_fract_y
_atom_site_fract_z
_atom_site_U_iso_or_equiv
_atom_site_adp_type
_atom_site_occupancy
_atom_site_site_symmetry_order
_atom_site_calc_flag
_atom_site_refinement_flags_posn
_atom_site_refinement_flags_adp
B1 B 0.4228(3) 0.4633(3) 0.1762(2) 0.0271(6) Uani 1 1 d . .
N1 N 0.3651(2) 0.4624(2) 0.28297(16) 0.0256(4) Uani 1 1 d . .
H1A H 0.287(3) 0.493(3) 0.280(2) 0.031 Uiso 1 1 d . U
H1B H 0.331(3) 0.378(3) 0.282(2) 0.031 Uiso 1 1 d . U
C1 C 0.4708(2) 0.6397(2) 0.44747(19) 0.0248(5) Uani 1 1 d . .
N2 N 0.4844(2) 0.53733(19) 0.38251(16) 0.0258(4) Uani 1 1 d . .
C11 C 0.5208(2) 0.3649(2) 0.1626(2) 0.0260(5) Uani 1 1 d . .
C12 C 0.6378(3) 0.3758(2) 0.2471(2) 0.0285(5) Uani 1 1 d . .
H12 H 0.656485 0.437960 0.315924 0.034 Uiso 1 1 calc R U
C13 C 0.7258(3) 0.2978(2) 0.2320(2) 0.0300(5) Uani 1 1 d . .
F13 F 0.83962(16) 0.31062(15) 0.31441(13) 0.0428(4) Uani 1 1 d . .
C14 C 0.7030(3) 0.2058(3) 0.1342(2) 0.0349(6) Uani 1 1 d . .
F14 F 0.7898(2) 0.13037(18) 0.11981(14) 0.0528(5) Uani 1 1 d . .
C15 C 0.5887(3) 0.1945(3) 0.0504(2) 0.0364(6) Uani 1 1 d . .
F15 F 0.5653(2) 0.10358(17) -0.04650(13) 0.0550(5) Uani 1 1 d . .
C16 C 0.4988(3) 0.2712(2) 0.0627(2) 0.0310(6) Uani 1 1 d . .
H16 H 0.421187 0.260649 0.003169 0.037 Uiso 1 1 calc R U
C21 C 0.5179(2) 0.6211(2) 0.20465(18) 0.0244(5) Uani 1 1 d . .
C22 C 0.6709(3) 0.6679(2) 0.21540(19) 0.0276(5) Uani 1 1 d . .
H22 H 0.721008 0.604864 0.202571 0.033 Uiso 1 1 calc R U
C23 C 0.7488(3) 0.8042(3) 0.2443(2) 0.0301(5) Uani 1 1 d . .
F23 F 0.89637(15) 0.84914(15) 0.25516(13) 0.0423(4) Uani 1 1 d . .
C24 C 0.6818(3) 0.8992(2) 0.2651(2) 0.0305(6) Uani 1 1 d . .
F24 F 0.75915(17) 1.03222(14) 0.29486(13) 0.0431(4) Uani 1 1 d . .
C25 C 0.5317(3) 0.8540(2) 0.2542(2) 0.0297(5) Uani 1 1 d . .
F25 F 0.46604(17) 0.94822(14) 0.27498(13) 0.0416(4) Uani 1 1 d . .
C26 C 0.4506(3) 0.7192(2) 0.22435(19) 0.0281(5) Uani 1 1 d . .
H26 H 0.347112 0.691718 0.216868 0.034 Uiso 1 1 calc R U
C31 C 0.2659(2) 0.4039(2) 0.08102(19) 0.0266(5) Uani 1 1 d . .
C32 C 0.1623(3) 0.2749(2) 0.0595(2) 0.0305(5) Uani 1 1 d . .
H32 H 0.184458 0.223508 0.101780 0.037 Uiso 1 1 calc R U
C33 C 0.0296(3) 0.2218(3) -0.0215(2) 0.0337(6) Uani 1 1 d . .
F33 F -0.06785(16) 0.09625(16) -0.04264(13) 0.0470(4) Uani 1 1 d . .
C34 C -0.0061(3) 0.2918(3) -0.0857(2) 0.0346(6) Uani 1 1 d . .
F34 F -0.13541(16) 0.23599(18) -0.16683(13) 0.0501(4) Uani 1 1 d . .
C35 C 0.0939(3) 0.4168(3) -0.0666(2) 0.0346(6) Uani 1 1 d . .
F35 F 0.05950(18) 0.48399(17) -0.13211(13) 0.0502(4) Uani 1 1 d . .
C36 C 0.2277(3) 0.4731(3) 0.0143(2) 0.0295(5) Uani 1 1 d . .
H36 H 0.294947 0.559898 0.024904 0.035 Uiso 1 1 calc R U
C41 C 0.6059(2) 0.7233(2) 0.54099(19) 0.0254(5) Uani 1 1 d . .
C42 C 0.5944(3) 0.7979(2) 0.63626(19) 0.0268(5) Uani 1 1 d . .
H42 H 0.499423 0.798501 0.641303 0.032 Uiso 1 1 calc R U
C43 C 0.7209(3) 0.8714(2) 0.7241(2) 0.0293(5) Uani 1 1 d . .
H43 H 0.711756 0.921872 0.788782 0.035 Uiso 1 1 calc R U
C44 C 0.8603(3) 0.8717(2) 0.7179(2) 0.0327(6) Uani 1 1 d . .
H44 H 0.946358 0.920663 0.778374 0.039 Uiso 1 1 calc R U
C45 C 0.8732(3) 0.7997(3) 0.6225(2) 0.0345(6) Uani 1 1 d . .
H45 H 0.968706 0.800697 0.617509 0.041 Uiso 1 1 calc R U
C46 C 0.7480(3) 0.7267(2) 0.5347(2) 0.0303(5) Uani 1 1 d . .
H46 H 0.758153 0.678462 0.469738 0.036 Uiso 1 1 calc R U
C51 C 0.3372(2) 0.6814(2) 0.43810(18) 0.0252(5) Uani 1 1 d . .
C52 C 0.1983(3) 0.5927(3) 0.4272(2) 0.0331(6) Uani 1 1 d . .
H52 H 0.186989 0.502652 0.423852 0.040 Uiso 1 1 calc R U
C53 C 0.0761(3) 0.6345(3) 0.4211(2) 0.0398(7) Uani 1 1 d . .
H53 H -0.017957 0.573469 0.414463 0.048 Uiso 1 1 calc R U
C54 C 0.0911(3) 0.7642(3) 0.4247(2) 0.0431(7) Uani 1 1 d . .
H54 H 0.007075 0.792324 0.419607 0.052 Uiso 1 1 calc R U
C55 C 0.2292(3) 0.8542(3) 0.4359(2) 0.0395(6) Uani 1 1 d . .
H55 H 0.239580 0.943867 0.438505 0.047 Uiso 1 1 calc R U
C56 C 0.3510(3) 0.8131(2) 0.4431(2) 0.0320(6) Uani 1 1 d . .
H56 H 0.445395 0.875295 0.451558 0.038 Uiso 1 1 calc R U

loop_
_atom_site_aniso_label
_atom_site_aniso_U_11
_atom_site_aniso_U_22
_atom_site_aniso_U_33
_atom_site_aniso_U_23
_atom_site_aniso_U_13
_atom_site_aniso_U_12
B1 0.0268(13) 0.0293(14) 0.0224(15) 0.0068(11) 0.0058(11) 0.0094(12)
N1 0.0220(10) 0.0247(10) 0.0253(11) 0.0049(9) 0.0037(8) 0.0083(9)
C1 0.0231(11) 0.0229(11) 0.0274(13) 0.0095(10) 0.0076(10) 0.0063(10)
N2 0.0220(9) 0.0253(10) 0.0243(11) 0.0060(9) 0.0017(8) 0.0070(8)
C11 0.0227(11) 0.0226(11) 0.0311(14) 0.0094(10) 0.0079(10) 0.0063(10)
C12 0.0272(12) 0.0251(12) 0.0313(14) 0.0066(10) 0.0086(10) 0.0105(10)
C13 0.0259(12) 0.0326(13) 0.0340(15) 0.0147(11) 0.0082(11) 0.0122(11)
F13 0.0350(8) 0.0466(9) 0.0459(10) 0.0136(8) 0.0032(7) 0.0234(7)
C14 0.0402(14) 0.0367(14) 0.0413(17) 0.0174(13) 0.0199(13) 0.0252(13)
F14 0.0698(11) 0.0667(11) 0.0510(11) 0.0267(9) 0.0303(9) 0.0536(10)
C15 0.0526(16) 0.0351(14) 0.0306(15) 0.0116(12) 0.0207(13) 0.0237(13)
F15 0.0894(13) 0.0587(11) 0.0307(10) 0.0112(8) 0.0205(9) 0.0507(10)
C16 0.0363(13) 0.0294(12) 0.0293(14) 0.0111(11) 0.0102(11) 0.0142(11)
C21 0.0242(11) 0.0264(12) 0.0225(13) 0.0098(10) 0.0050(9) 0.0096(10)
C22 0.0286(12) 0.0298(12) 0.0271(14) 0.0107(11) 0.0101(10) 0.0129(11)
C23 0.0232(11) 0.0345(13) 0.0310(14) 0.0138(11) 0.0065(10) 0.0073(11)
F23 0.0262(7) 0.0390(8) 0.0580(11) 0.0169(8) 0.0147(7) 0.0051(7)
C24 0.0358(13) 0.0210(11) 0.0289(14) 0.0098(10) 0.0053(11) 0.0042(11)
F24 0.0460(9) 0.0234(7) 0.0501(10) 0.0105(7) 0.0114(8) 0.0029(7)
C25 0.0351(13) 0.0249(12) 0.0305(14) 0.0083(10) 0.0080(11) 0.0160(11)
F25 0.0452(9) 0.0295(8) 0.0523(11) 0.0114(7) 0.0138(8) 0.0207(7)
C26 0.0260(11) 0.0284(12) 0.0293(14) 0.0095(11) 0.0063(10) 0.0114(10)
C31 0.0249(11) 0.0313(13) 0.0232(13) 0.0057(10) 0.0079(10) 0.0129(10)
C32 0.0284(12) 0.0315(13) 0.0257(14) 0.0056(11) 0.0051(10) 0.0090(11)
C33 0.0262(12) 0.0328(13) 0.0329(15) 0.0037(12) 0.0088(11) 0.0050(11)
F33 0.0343(8) 0.0429(9) 0.0416(10) 0.0056(8) 0.0036(7) -0.0037(7)
C34 0.0232(12) 0.0460(15) 0.0266(14) 0.0036(12) 0.0016(10) 0.0145(12)
F34 0.0299(8) 0.0662(11) 0.0367(10) 0.0044(8) -0.0052(7) 0.0171(8)
C35 0.0366(14) 0.0467(15) 0.0252(14) 0.0131(12) 0.0074(11) 0.0233(13)
F35 0.0529(10) 0.0606(11) 0.0394(10) 0.0232(9) 0.0024(8) 0.0272(9)
C36 0.0284(12) 0.0317(13) 0.0287(14) 0.0096(11) 0.0080(11) 0.0129(11)
C41 0.0228(11) 0.0225(11) 0.0285(13) 0.0096(10) 0.0052(10) 0.0059(10)
C42 0.0250(11) 0.0251(12) 0.0289(14) 0.0090(10) 0.0065(10) 0.0092(10)
C43 0.0324(12) 0.0239(12) 0.0261(14) 0.0055(10) 0.0038(10) 0.0096(10)
C44 0.0262(12) 0.0297(13) 0.0323(15) 0.0091(11) -0.0020(11) 0.0058(11)
C45 0.0241(12) 0.0364(14) 0.0387(16) 0.0108(12) 0.0072(11) 0.0090(11)
C46 0.0246(11) 0.0303(13) 0.0312(14) 0.0072(11) 0.0062(10) 0.0082(10)
C51 0.0227(11) 0.0285(12) 0.0218(13) 0.0056(10) 0.0047(9) 0.0101(10)
C52 0.0274(12) 0.0329(13) 0.0356(15) 0.0080(12) 0.0107(11) 0.0089(11)
C53 0.0237(12) 0.0514(17) 0.0399(17) 0.0113(14) 0.0112(11) 0.0108(12)
C54 0.0332(14) 0.0643(19) 0.0376(17) 0.0152(15) 0.0097(12) 0.0306(14)
C55 0.0449(15) 0.0431(15) 0.0402(17) 0.0169(13) 0.0142(13) 0.0273(14)
C56 0.0320(13) 0.0312(13) 0.0336(15) 0.0105(11) 0.0106(11) 0.0131(11)

loop_
_atom_type_symbol
_atom_type_description
_atom_type_scat_dispersion_real
_atom_type_scat_dispersion_imag
_atom_type_scat_source
C C 0.0033 0.0016 'International Tables Vol C Tables 4.2.6.8 and 6.1.1.4'
H H 0.0000 0.0000 'International Tables Vol C Tables 4.2.6.8 and 6.1.1.4'
B B 0.0013 0.0007 'International Tables Vol C Tables 4.2.6.8 and 6.1.1.4'
N N 0.0061 0.0033 'International Tables Vol C Tables 4.2.6.8 and 6.1.1.4'
F F 0.0171 0.0103 'International Tables Vol C Tables 4.2.6.8 and 6.1.1.4'

loop_
_geom_angle_atom_site_label_1
_geom_angle_atom_site_label_2
_geom_angle_atom_site_label_3
_geom_angle
C21 B1 C31 114.7(2)
C21 B1 C11 113.71(19)
C31 B1 C11 112.9(2)
C21 B1 N1 103.85(19)
C31 B1 N1 102.30(18)
C11 B1 N1 108.08(19)
N2 N1 B1 113.03(17)
N2 N1 H1A 111.7(17)
B1 N1 H1A 109.6(16)
N2 N1 H1B 105.8(17)
B1 N1 H1B 110.0(17)
H1A N1 H1B 106(2)
N2 C1 C41 114.6(2)
N2 C1 C51 127.2(2)
C41 C1 C51 118.3(2)
C1 N2 N1 117.42(19)
C12 C11 C16 116.8(2)
C12 C11 B1 122.2(2)
C16 C11 B1 120.8(2)
C13 C12 C11 121.1(2)
C13 C12 H12 119.4
C11 C12 H12 119.4
F13 C13 C12 120.4(2)
F13 C13 C14 117.8(2)
C12 C13 C14 121.8(2)
F14 C14 C13 121.5(2)
F14 C14 C15 120.8(2)
C13 C14 C15 117.7(2)
F15 C15 C16 119.9(2)
F15 C15 C14 118.0(2)
C16 C15 C14 122.0(2)
C15 C16 C11 120.6(2)
C15 C16 H16 119.7
C11 C16 H16 119.7
C26 C21 C22 116.8(2)
C26 C21 B1 120.3(2)
C22 C21 B1 122.8(2)
C23 C22 C21 120.7(2)
C23 C22 H22 119.7
C21 C22 H22 119.7
F23 C23 C24 117.7(2)
F23 C23 C22 120.6(2)
C24 C23 C22 121.8(2)
F24 C24 C23 121.4(2)
F24 C24 C25 120.7(2)
C23 C24 C25 117.9(2)
F25 C25 C26 120.5(2)
F25 C25 C24 117.7(2)
C26 C25 C24 121.8(2)
C25 C26 C21 121.0(2)
C25 C26 H26 119.5
C21 C26 H26 119.5
C36 C31 C32 116.5(2)
C36 C31 B1 123.3(2)
C32 C31 B1 120.2(2)
C33 C32 C31 121.2(2)
C33 C32 H32 119.4
C31 C32 H32 119.4
F33 C33 C32 120.6(2)
F33 C33 C34 118.0(2)
C32 C33 C34 121.3(2)
F34 C34 C35 121.4(2)
F34 C34 C33 120.3(2)
C35 C34 C33 118.2(2)
F35 C35 C34 117.9(2)
F35 C35 C36 120.2(2)
C34 C35 C36 121.9(2)
C35 C36 C31 120.8(2)
C35 C36 H36 119.6
C31 C36 H36 119.6
C42 C41 C46 118.7(2)
C42 C41 C1 121.1(2)
C46 C41 C1 120.2(2)
C43 C42 C41 120.5(2)
C43 C42 H42 119.7
C41 C42 H42 119.7
C44 C43 C42 120.4(2)
C44 C43 H43 119.8
C42 C43 H43 119.8
C43 C44 C45 119.5(2)
C43 C44 H44 120.3
C45 C44 H44 120.3
C46 C45 C44 120.4(2)
C46 C45 H45 119.8
C44 C45 H45 119.8
C45 C46 C41 120.5(2)
C45 C46 H46 119.8
C41 C46 H46 119.8
C52 C51 C56 118.6(2)
C52 C51 C1 121.5(2)
C56 C51 C1 119.8(2)
C53 C52 C51 120.6(2)
C53 C52 H52 119.7
C51 C52 H52 119.7
C54 C53 C52 120.1(2)
C54 C53 H53 120.0
C52 C53 H53 120.0
C53 C54 C55 120.1(2)
C53 C54 H54 120.0
C55 C54 H54 120.0
C56 C55 C54 119.9(2)
C56 C55 H55 120.1
C54 C55 H55 120.1
C55 C56 C51 120.8(2)
C55 C56 H56 119.6
C51 C56 H56 119.6

loop_
_geom_bond_atom_site_label_1
_geom_bond_atom_site_label_2
_geom_bond_distance
B1 C21 1.615(3)
B1 C31 1.623(4)
B1 C11 1.626(4)
B1 N1 1.696(3)
N1 N2 1.450(3)
N1 H1A 0.91(3)
N1 H1B 0.89(3)
C1 N2 1.287(3)
C1 C41 1.489(3)
C1 C51 1.491(3)
C11 C12 1.403(3)
C11 C16 1.407(3)
C12 C13 1.376(3)
C12 H12 0.9500
C13 F13 1.359(3)
C13 C14 1.376(4)
C14 F14 1.344(3)
C14 C15 1.379(4)
C15 F15 1.359(3)
C15 C16 1.377(4)
C16 H16 0.9500
C21 C26 1.401(3)
C21 C22 1.407(3)
C22 C23 1.376(3)
C22 H22 0.9500
C23 F23 1.355(3)
C23 C24 1.371(3)
C24 F24 1.344(3)
C24 C25 1.379(3)
C25 F25 1.355(3)
C25 C26 1.368(3)
C26 H26 0.9500
C31 C36 1.403(3)
C31 C32 1.407(3)
C32 C33 1.374(3)
C32 H32 0.9500
C33 F33 1.356(3)
C33 C34 1.377(4)
C34 F34 1.353(3)
C34 C35 1.367(4)
C35 F35 1.363(3)
C35 C36 1.379(3)
C36 H36 0.9500
C41 C42 1.392(3)
C41 C46 1.405(3)
C42 C43 1.390(3)
C42 H42 0.9500
C43 C44 1.386(3)
C43 H43 0.9500
C44 C45 1.390(4)
C44 H44 0.9500
C45 C46 1.382(3)
C45 H45 0.9500
C46 H46 0.9500
C51 C52 1.392(3)
C51 C56 1.394(3)
C52 C53 1.386(4)
C52 H52 0.9500
C53 C54 1.375(4)
C53 H53 0.9500
C54 C55 1.390(4)
C54 H54 0.9500
C55 C56 1.378(4)
C55 H55 0.9500
C56 H56 0.9500
